data_4066761
loop_
_publ_author_name
'Jordan, Markus'
'Saak, Wolfgang'
'Haase, Detlev'
'Beckhaus, R\"udiger'

_publ_section_title
;
 Bridging Azines in the Coordination Sphere of Low-Valent Vanadocene
 Derivatives&#x2020;
;
_journal_issue 22
_journal_name_full Organometallics
_journal_page_first 5859
_journal_paper_doi 10.1021/om100612e
_journal_volume 29
_journal_year 2010
_chemical_formula_sum 'C186 H206 B3 F8 N6 V3'
_chemical_formula_weight 2862.82
_chemical_name_systematic
; 
 ? 
;
_space_group_IT_number 158
_symmetry_cell_setting trigonal
_symmetry_space_group_name_Hall 'P 3 -2"c'
_symmetry_space_group_name_H-M 'P 3 c 1'
_atom_sites_solution_hydrogens geom
_atom_sites_solution_primary direct
_atom_sites_solution_secondary difmap
_audit_creation_method SHELXL-97
_cell_angle_alpha 90.00
_cell_angle_beta 90.00
_cell_angle_gamma 120.00
_cell_formula_units_Z 2
_cell_length_a 22.8523(11)
_cell_length_b 22.8523(11)
_cell_length_c 18.2102(7)
_cell_measurement_temperature 153(2)
_cell_volume 8235.8(6)
_computing_cell_refinement 'IPDS (Stoe, 1999)'
_computing_data_collection 'IPDS (Stoe, 1999)'
_computing_data_reduction 'XRED (Stoe, 1997)'
_computing_molecular_graphics 'Ortep-3 for Windows (Farrugia, 1997)'
_computing_publication_material 'SHELX-97 (Sheldrick, 1997)'
_computing_structure_refinement 'SHELXL-97 (Sheldrick, 1997)'
_computing_structure_solution 'SHELXS-97 (Sheldrick, 1990)'
_diffrn_ambient_temperature 153(2)
_diffrn_measured_fraction_theta_full 0.947
_diffrn_measured_fraction_theta_max 0.947
_diffrn_measurement_device_type 'Stoe IPDS'
_diffrn_radiation_monochromator graphite
_diffrn_radiation_source 'fine-focus sealed tube'
_diffrn_radiation_type MoK\a
_diffrn_radiation_wavelength 0.71073
_diffrn_reflns_av_R_equivalents 0.0736
_diffrn_reflns_av_sigmaI/netI 0.0829
_diffrn_reflns_limit_h_max 28
_diffrn_reflns_limit_h_min -28
_diffrn_reflns_limit_k_max 28
_diffrn_reflns_limit_k_min -28
_diffrn_reflns_limit_l_max 20
_diffrn_reflns_limit_l_min -20
_diffrn_reflns_number 70703
_diffrn_reflns_theta_full 26.13
_diffrn_reflns_theta_max 26.13
_diffrn_reflns_theta_min 2.06
_exptl_absorpt_coefficient_mu 0.229
_exptl_absorpt_correction_T_max 0.9429
_exptl_absorpt_correction_T_min 0.7553
_exptl_absorpt_correction_type numerical
_exptl_absorpt_process_details 'XRED (Stoe, 1999)'
_exptl_crystal_colour black
_exptl_crystal_density_diffrn 1.154
_exptl_crystal_density_method 'not measured'
_exptl_crystal_description 'long needle'
_exptl_crystal_F_000 3040
_exptl_crystal_size_max 1.30
_exptl_crystal_size_mid 0.26
_exptl_crystal_size_min 0.26
_refine_diff_density_max 0.672
_refine_diff_density_min -0.448
_refine_diff_density_rms 0.067
_refine_ls_abs_structure_details 'Flack H D (1983), Acta Cryst. A39, 876-881'
_refine_ls_abs_structure_Flack -0.01(3)
_refine_ls_extinction_method none
_refine_ls_goodness_of_fit_ref 0.880
_refine_ls_hydrogen_treatment constr
_refine_ls_matrix_type full
_refine_ls_number_parameters 523
_refine_ls_number_reflns 10314
_refine_ls_number_restraints 19
_refine_ls_restrained_S_all 0.880
_refine_ls_R_factor_all 0.0864
_refine_ls_R_factor_gt 0.0608
_refine_ls_shift/su_max 0.000
_refine_ls_shift/su_mean 0.000
_refine_ls_structure_factor_coef Fsqd
_refine_ls_weighting_details 'calc w=1/[\s^2^(Fo^2^)+(0.1064P)^2^+0.0000P] where P=(Fo^2^+2Fc^2^)/3'
_refine_ls_weighting_scheme calc
_refine_ls_wR_factor_gt 0.1606
_refine_ls_wR_factor_ref 0.1687
_reflns_number_gt 6385
_reflns_number_total 10314
_reflns_threshold_expression >2sigma(I)
_cod_data_source_file om100612e_si_002.cif
_cod_data_source_block 26
_cod_original_sg_symbol_H-M P3c1
_cod_database_code 4066761

loop_
_symmetry_equiv_pos_as_xyz
'x, y, z'
'-y, x-y, z'
'-y, -x, z+1/2'
'-x+y, -x, z'
'x, x-y, z+1/2'
'-x+y, y, z+1/2'

loop_
_atom_site_label
_atom_site_type_symbol
_atom_site_fract_x
_atom_site_fract_y
_atom_site_fract_z
_atom_site_U_iso_or_equiv
_atom_site_adp_type
_atom_site_occupancy
_atom_site_symmetry_multiplicity
_atom_site_calc_flag
_atom_site_refinement_flags
_atom_site_disorder_assembly
_atom_site_disorder_group
V1 V 0.30960(3) -0.04863(3) 0.0359(10) 0.03435(17) Uani 1 1 d . . .
N1A N 0.0641(3) 0.0570(3) -0.0132(11) 0.0229(13) Uiso 0.50 1 d P A 1
C1A C 0.0540(3) -0.0065(3) -0.0124(12) 0.0227(15) Uiso 0.50 1 d P . 1
N1B N 0.0634(3) 0.0566(3) 0.0289(12) 0.0344(16) Uiso 0.50 1 d P . 2
C1B C 0.0544(4) -0.0056(4) 0.0299(12) 0.0369(19) Uiso 0.50 1 d P . 2
N2 N 0.22610(15) -0.03254(15) 0.0202(11) 0.0320(8) Uani 1 1 d . . .
C2 C 0.16383(19) -0.0854(2) 0.0043(11) 0.0385(10) Uani 1 1 d . . .
H2 H 0.1584 -0.1290 -0.0026 0.046 Uiso 1 1 calc R . .
C3 C 0.1084(2) -0.0769(2) -0.0022(11) 0.0560(14) Uani 1 1 d . . .
H3 H 0.0654 -0.1147 -0.0133 0.067 Uiso 1 1 calc R . .
C4 C 0.1146(2) -0.0144(2) 0.0072(11) 0.0693(19) Uani 1 1 d . . .
C5 C 0.1779(2) 0.0397(2) 0.0234(11) 0.0594(16) Uani 1 1 d . . .
H5 H 0.1838 0.0834 0.0318 0.071 Uiso 1 1 calc R . .
C6 C 0.2325(2) 0.0291(2) 0.0274(11) 0.0398(10) Uani 1 1 d . . .
H6 H 0.2762 0.0669 0.0354 0.048 Uiso 1 1 calc R . .
C7 C 0.3823(2) 0.0241(2) -0.0531(11) 0.0457(11) Uani 1 1 d . . .
C8 C 0.4046(2) -0.0221(3) -0.0326(11) 0.0470(12) Uani 1 1 d . . .
C9 C 0.3527(2) -0.0893(2) -0.0516(11) 0.0446(11) Uani 1 1 d . . .
C10 C 0.2988(2) -0.0844(2) -0.0851(11) 0.0408(10) Uani 1 1 d . . .
C11 C 0.3187(2) -0.0140(3) -0.0883(11) 0.0437(11) Uani 1 1 d . . .
C12 C 0.4246(3) 0.0997(3) -0.0483(11) 0.0681(16) Uani 1 1 d . . .
H12A H 0.4564 0.1167 -0.0895 0.102 Uiso 1 1 calc R . .
H12B H 0.4496 0.1124 -0.0020 0.102 Uiso 1 1 calc R . .
H12C H 0.3951 0.1195 -0.0505 0.102 Uiso 1 1 calc R . .
C13 C 0.4773(2) 0.0012(3) -0.0098(11) 0.0708(17) Uani 1 1 d . . .
H13A H 0.4821 -0.0383 0.0004 0.106 Uiso 1 1 calc R . .
H13B H 0.4884 0.0292 0.0345 0.106 Uiso 1 1 calc R . .
H13C H 0.5080 0.0277 -0.0496 0.106 Uiso 1 1 calc R . .
C14 C 0.3550(3) -0.1533(3) -0.0486(11) 0.0605(14) Uani 1 1 d . . .
H14A H 0.3687 -0.1618 -0.0965 0.091 Uiso 1 1 calc R . .
H14B H 0.3101 -0.1909 -0.0360 0.091 Uiso 1 1 calc R . .
H14C H 0.3876 -0.1494 -0.0111 0.091 Uiso 1 1 calc R . .
C15 C 0.2369(2) -0.1424(3) -0.1211(11) 0.0568(13) Uani 1 1 d . . .
H15A H 0.2489 -0.1506 -0.1702 0.085 Uiso 1 1 calc R . .
H15B H 0.2012 -0.1308 -0.1251 0.085 Uiso 1 1 calc R . .
H15C H 0.2208 -0.1833 -0.0912 0.085 Uiso 1 1 calc R . .
C16 C 0.2831(3) 0.0164(3) -0.1296(11) 0.0690(16) Uani 1 1 d . . .
H16A H 0.2981 0.0620 -0.1110 0.103 Uiso 1 1 calc R . .
H16B H 0.2342 -0.0118 -0.1226 0.103 Uiso 1 1 calc R . .
H16C H 0.2937 0.0187 -0.1820 0.103 Uiso 1 1 calc R . .
C17 C 0.2980(3) -0.0241(2) 0.1580(11) 0.0500(12) Uani 1 1 d . . .
C18 C 0.3638(3) -0.0141(3) 0.1482(11) 0.0527(13) Uani 1 1 d . . .
C19 C 0.3567(3) -0.0784(3) 0.1326(11) 0.0515(12) Uani 1 1 d . . .
C20 C 0.2860(3) -0.1275(2) 0.1294(11) 0.0462(11) Uani 1 1 d . . .
C21 C 0.2497(2) -0.0949(2) 0.1461(11) 0.0461(11) Uani 1 1 d . . .
C22 C 0.2812(4) 0.0277(3) 0.1864(11) 0.0708(17) Uani 1 1 d . . .
H22A H 0.2884 0.0325 0.2396 0.106 Uiso 1 1 calc R . .
H22B H 0.2339 0.0131 0.1754 0.106 Uiso 1 1 calc R . .
H22C H 0.3105 0.0713 0.1626 0.106 Uiso 1 1 calc R . .
C23 C 0.4270(3) 0.0519(3) 0.1641(11) 0.0757(18) Uani 1 1 d . . .
H23A H 0.4273 0.0878 0.1343 0.114 Uiso 1 1 calc R . .
H23B H 0.4667 0.0479 0.1522 0.114 Uiso 1 1 calc R . .
H23C H 0.4281 0.0630 0.2163 0.114 Uiso 1 1 calc R . .
C24 C 0.4131(3) -0.0953(4) 0.1368(11) 0.0804(19) Uani 1 1 d . . .
H24A H 0.4151 -0.1105 0.1866 0.121 Uiso 1 1 calc R . .
H24B H 0.4563 -0.0550 0.1249 0.121 Uiso 1 1 calc R . .
H24C H 0.4042 -0.1313 0.1016 0.121 Uiso 1 1 calc R . .
C25 C 0.2563(3) -0.2029(3) 0.1203(11) 0.0688(16) Uani 1 1 d . . .
H25A H 0.2434 -0.2249 0.1684 0.103 Uiso 1 1 calc R . .
H25B H 0.2900 -0.2119 0.0978 0.103 Uiso 1 1 calc R . .
H25C H 0.2163 -0.2208 0.0886 0.103 Uiso 1 1 calc R . .
C26 C 0.1750(3) -0.1307(3) 0.1608(11) 0.0656(16) Uani 1 1 d . . .
H26A H 0.1518 -0.1685 0.1264 0.098 Uiso 1 1 calc R . .
H26B H 0.1582 -0.0991 0.1541 0.098 Uiso 1 1 calc R . .
H26C H 0.1662 -0.1478 0.2112 0.098 Uiso 1 1 calc R . .
B1 B 0.3142(3) 0.0351(3) 0.4272(11) 0.0436(12) Uani 1 1 d . . .
C27A C 0.3769(3) 0.0950(3) 0.3810(11) 0.031(2) Uiso 0.50 1 d PG B 1
C28A C 0.4408(3) 0.1052(3) 0.3971(11) 0.045(2) Uiso 0.50 1 d PG B 1
H28A H 0.4456 0.0753 0.4296 0.055 Uiso 0.50 1 calc PR B 1
C29A C 0.4977(3) 0.1591(3) 0.3658(11) 0.060(3) Uiso 0.50 1 d PG B 1
H29A H 0.5413 0.1660 0.3768 0.073 Uiso 0.50 1 calc PR B 1
C30A C 0.4907(3) 0.2028(3) 0.3182(11) 0.055(2) Uiso 0.50 1 d PG B 1
H30A H 0.5296 0.2396 0.2968 0.066 Uiso 0.50 1 calc PR B 1
C31A C 0.4268(4) 0.1926(3) 0.3021(11) 0.062(3) Uiso 0.50 1 d PG B 1
H31A H 0.4220 0.2225 0.2696 0.075 Uiso 0.50 1 calc PR B 1
C32A C 0.3699(3) 0.1387(3) 0.3334(11) 0.046(2) Uiso 0.50 1 d PG B 1
H32A H 0.3263 0.1317 0.3224 0.056 Uiso 0.50 1 calc PR B 1
C33A C 0.2347(3) 0.0129(3) 0.3892(11) 0.042(3) Uiso 0.50 1 d PG B 1
C34A C 0.2168(3) 0.0627(3) 0.3931(11) 0.0358(19) Uiso 0.50 1 d PG B 1
H34A H 0.2473 0.1055 0.4138 0.043 Uiso 0.50 1 calc PR B 1
C35A C 0.1544(3) 0.0498(3) 0.3667(11) 0.049(2) Uiso 0.50 1 d PG B 1
H35A H 0.1422 0.0839 0.3693 0.059 Uiso 0.50 1 calc PR B 1
C36A C 0.1099(3) -0.0128(3) 0.3364(11) 0.053(2) Uiso 0.50 1 d PG B 1
H36A H 0.0673 -0.0216 0.3183 0.064 Uiso 0.50 1 calc PR B 1
C37A C 0.1278(3) -0.0626(3) 0.3326(11) 0.047(2) Uiso 0.50 1 d PG B 1
H37A H 0.0973 -0.1055 0.3119 0.056 Uiso 0.50 1 calc PR B 1
C38A C 0.1902(4) -0.0498(3) 0.3590(12) 0.046(3) Uiso 0.50 1 d PG B 1
H38A H 0.2024 -0.0838 0.3564 0.056 Uiso 0.50 1 calc PR B 1
C27B C 0.3913(3) 0.1007(4) 0.3918(11) 0.052(3) Uiso 0.50 1 d PG B 2
C28B C 0.4506(4) 0.1084(4) 0.4223(11) 0.058(3) Uiso 0.50 1 d PG B 2
H28B H 0.4485 0.0796 0.4610 0.070 Uiso 0.50 1 calc PR B 2
C29B C 0.5129(3) 0.1584(4) 0.3961(11) 0.064(3) Uiso 0.50 1 d PG B 2
H29B H 0.5534 0.1637 0.4169 0.076 Uiso 0.50 1 calc PR B 2
C30B C 0.5159(3) 0.2005(3) 0.3394(11) 0.064(3) Uiso 0.50 1 d PG B 2
H30B H 0.5585 0.2347 0.3215 0.076 Uiso 0.50 1 calc PR B 2
C31B C 0.4567(4) 0.1928(4) 0.3090(11) 0.072(3) Uiso 0.50 1 d PG B 2
H31B H 0.4588 0.2216 0.2702 0.086 Uiso 0.50 1 calc PR B 2
C32B C 0.3944(4) 0.1429(4) 0.3352(11) 0.062(3) Uiso 0.50 1 d PG B 2
H32B H 0.3539 0.1376 0.3143 0.075 Uiso 0.50 1 calc PR B 2
C33B C 0.2483(3) 0.0272(4) 0.3797(11) 0.044(3) Uiso 0.50 1 d PG B 2
C34B C 0.2395(4) 0.0826(3) 0.3693(11) 0.061(3) Uiso 0.50 1 d PG B 2
H34B H 0.2725 0.1258 0.3870 0.073 Uiso 0.50 1 calc PR B 2
C35B C 0.1826(4) 0.0748(4) 0.3329(12) 0.076(3) Uiso 0.50 1 d PG B 2
H35B H 0.1766 0.1127 0.3258 0.091 Uiso 0.50 1 calc PR B 2
C36B C 0.1344(4) 0.0116(4) 0.3069(12) 0.085(4) Uiso 0.50 1 d PG B 2
H36B H 0.0955 0.0063 0.2820 0.102 Uiso 0.50 1 calc PR B 2
C37B C 0.1431(4) -0.0438(3) 0.3173(12) 0.070(3) Uiso 0.50 1 d PG B 2
H37B H 0.1102 -0.0870 0.2996 0.084 Uiso 0.50 1 calc PR B 2
C38B C 0.2001(4) -0.0360(3) 0.3537(12) 0.045(3) Uiso 0.50 1 d PG B 2
H38B H 0.2060 -0.0739 0.3608 0.054 Uiso 0.50 1 calc PR B 2
C39 C 0.3216(2) -0.0327(2) 0.4251(11) 0.0459(11) Uani 1 1 d . B .
C40 C 0.3281(2) -0.0589(2) 0.3562(11) 0.0501(12) Uani 1 1 d . . .
H40 H 0.3290 -0.0357 0.3125 0.060 Uiso 1 1 calc R B .
C41 C 0.3333(3) -0.1166(3) 0.3506(11) 0.0573(14) Uani 1 1 d . B .
H41 H 0.3372 -0.1323 0.3035 0.069 Uiso 1 1 calc R . .
C42 C 0.3329(2) -0.1516(3) 0.4128(11) 0.0591(15) Uani 1 1 d . . .
H42 H 0.3358 -0.1915 0.4085 0.071 Uiso 1 1 calc R B .
C43 C 0.3283(2) -0.1285(3) 0.4799(11) 0.0552(14) Uani 1 1 d . B .
H43 H 0.3291 -0.1518 0.5228 0.066 Uiso 1 1 calc R . .
C44 C 0.3223(2) -0.0697(3) 0.4864(11) 0.0496(12) Uani 1 1 d . . .
H44 H 0.3186 -0.0549 0.5340 0.060 Uiso 1 1 calc R B .
C45 C 0.3088(2) 0.0583(2) 0.5112(11) 0.0428(11) Uani 1 1 d . B .
C46 C 0.2551(2) 0.0160(3) 0.5579(11) 0.0473(12) Uani 1 1 d . . .
H46 H 0.2233 -0.0278 0.5406 0.057 Uiso 1 1 calc R B .
C47 C 0.2458(3) 0.0344(3) 0.6286(11) 0.0563(14) Uani 1 1 d . B .
H47 H 0.2087 0.0034 0.6577 0.068 Uiso 1 1 calc R . .
C48 C 0.2902(3) 0.0970(3) 0.6553(11) 0.0584(13) Uani 1 1 d . . .
H48 H 0.2842 0.1104 0.7028 0.070 Uiso 1 1 calc R B .
C49 C 0.3442(3) 0.1406(3) 0.6116(11) 0.0635(15) Uani 1 1 d . B .
H49 H 0.3758 0.1841 0.6299 0.076 Uiso 1 1 calc R . .
C50 C 0.3532(2) 0.1225(2) 0.5425(11) 0.0501(12) Uani 1 1 d . . .
H50 H 0.3907 0.1542 0.5143 0.060 Uiso 1 1 calc R B .
F1A F 0.3153(6) -0.1033(6) -0.3149(12) 0.110(4) Uiso 0.50 1 d P C 1
F2A F 0.3657(4) -0.1374(4) -0.2317(11) 0.0695(18) Uiso 0.50 1 d P C 1
C51A C 0.3624(4) -0.0506(4) -0.2894(12) 0.075(5) Uiso 0.50 1 d PG C 1
C52A C 0.3939(4) -0.0734(3) -0.2413(12) 0.056(3) Uiso 0.50 1 d PG C 1
C53A C 0.4537(4) -0.0275(4) -0.2068(11) 0.048(2) Uiso 0.50 1 d PG C 1
H53A H 0.4752 -0.0431 -0.1739 0.058 Uiso 0.50 1 calc PR C 1
C54A C 0.4820(3) 0.0413(4) -0.2203(11) 0.044(2) Uiso 0.50 1 d PG C 1
H54A H 0.5229 0.0727 -0.1966 0.053 Uiso 0.50 1 calc PR C 1
C55A C 0.4505(4) 0.0641(3) -0.2684(11) 0.061(3) Uiso 0.50 1 d PG C 1
H55A H 0.4699 0.1111 -0.2776 0.073 Uiso 0.50 1 calc PR C 1
C56A C 0.3907(4) 0.0182(4) -0.3030(12) 0.054(4) Uiso 0.50 1 d PG C 1
H56A H 0.3692 0.0338 -0.3358 0.065 Uiso 0.50 1 calc PR C 1
F1B F 0.3068(4) -0.0861(5) -0.3198(11) 0.076(2) Uiso 0.50 1 d P D 2
F2B F 0.3974(6) -0.1109(6) -0.2119(13) 0.131(4) Uiso 0.50 1 d P D 2
C51B C 0.3739(4) -0.0379(4) -0.2899(12) 0.059(4) Uiso 0.50 1 d PG D 2
C52B C 0.4121(4) -0.0483(4) -0.2376(12) 0.061(3) Uiso 0.50 1 d PG D 2
C53B C 0.4718(4) 0.0061(6) -0.2117(11) 0.066(3) Uiso 0.50 1 d PG D 2
H53B H 0.4980 -0.0010 -0.1760 0.079 Uiso 0.50 1 calc PR D 2
C54B C 0.4932(4) 0.0708(5) -0.2380(12) 0.085(4) Uiso 0.50 1 d PG D 2
H54B H 0.5340 0.1079 -0.2203 0.102 Uiso 0.50 1 calc PR D 2
C55B C 0.4550(5) 0.0812(4) -0.2902(12) 0.085(4) Uiso 0.50 1 d PG D 2
H55B H 0.4696 0.1254 -0.3082 0.101 Uiso 0.50 1 calc PR D 2
C56B C 0.3953(5) 0.0268(5) -0.3162(12) 0.102(8) Uiso 0.50 1 d PG D 2
H56B H 0.3692 0.0339 -0.3519 0.122 Uiso 0.50 1 calc PR D 2
C57 C 0.0669(7) 0.0319(5) 0.1717(12) 0.204(6) Uiso 0.33 1 d PG E -1
C58 C 0.0365(5) 0.0681(8) 0.1713(12) 0.206(6) Uiso 0.33 1 d PG E -1
F3 F 0.1288(8) 0.0548(8) 0.1693(14) 0.158(6) Uiso 0.33 1 d PG E -1
F4 F 0.0676(8) 0.1295(8) 0.1685(15) 0.168(7) Uiso 0.33 1 d PG E -1
C57B C 0.0669(7) 0.0319(5) 0.1717(12) 0.204(6) Uiso 0.67 1 d PG . 2
H57B H 0.1149 0.0545 0.1722 0.245 Uiso 0.67 1 calc PR E 2
C58B C 0.0365(5) 0.0681(8) 0.1713(12) 0.206(6) Uiso 0.67 1 d PG E 2
H58B H 0.0619 0.1161 0.1708 0.248 Uiso 0.67 1 calc PR E 2
C59 C 0.6298(11) 0.3088(8) -0.2884(16) 0.113(3) Uiso 0.33 1 d PD F -1
H59A H 0.6449 0.3187 -0.2372 0.169 Uiso 0.33 1 calc PR F -1
H59B H 0.5972 0.3239 -0.2981 0.169 Uiso 0.33 1 calc PR F -1
H59C H 0.6688 0.3326 -0.3211 0.169 Uiso 0.33 1 calc PR F -1
C60 C 0.5960(11) 0.2322(7) -0.3019(13) 0.113(3) Uiso 0.33 1 d PD F -1
H60A H 0.5564 0.2080 -0.2691 0.135 Uiso 0.33 1 calc PR F -1
H60B H 0.6283 0.2165 -0.2908 0.135 Uiso 0.33 1 calc PR F -1
C61 C 0.5732(7) 0.2168(9) -0.3826(14) 0.113(3) Uiso 0.33 1 d PD F -1
H61A H 0.5818 0.2588 -0.4077 0.135 Uiso 0.33 1 calc PR F -1
H61B H 0.5242 0.1840 -0.3849 0.135 Uiso 0.33 1 calc PR F -1
C62 C 0.6128(7) 0.1873(7) -0.4211(14) 0.113(3) Uiso 0.33 1 d PD F -1
H62A H 0.6036 0.1449 -0.3965 0.135 Uiso 0.33 1 calc PR F -1
H62B H 0.5981 0.1767 -0.4730 0.135 Uiso 0.33 1 calc PR F -1
C63 C 0.6889(6) 0.2390(11) -0.4179(14) 0.113(3) Uiso 0.33 1 d PD F -1
H63A H 0.6978 0.2730 -0.3794 0.135 Uiso 0.33 1 calc PR F -1
H63B H 0.7144 0.2158 -0.4055 0.135 Uiso 0.33 1 calc PR F -1
C64 C 0.7123(10) 0.2742(11) -0.4930(16) 0.113(3) Uiso 0.33 1 d PD F -1
H64A H 0.7608 0.3071 -0.4911 0.169 Uiso 0.33 1 calc PR F -1
H64B H 0.6873 0.2974 -0.5048 0.169 Uiso 0.33 1 calc PR F -1
H64C H 0.7039 0.2404 -0.5309 0.169 Uiso 0.33 1 calc PR F -1
C65 C 0.3504(15) -0.307(2) 0.1451(2) 0.232(12) Uiso 0.33 1 d PD G -1
H65A H 0.3329 -0.3429 0.1819 0.349 Uiso 0.33 1 calc PR G -1
H65B H 0.3462 -0.2688 0.1636 0.349 Uiso 0.33 1 calc PR G -1
H65C H 0.3981 -0.2917 0.1354 0.349 Uiso 0.33 1 calc PR G -1
C66 C 0.3096(10) -0.3335(9) 0.0735(4) 0.232(12) Uiso 0.33 1 d PD G -1
H66A H 0.2853 -0.3835 0.0734 0.279 Uiso 0.33 1 calc PR G -1
H66B H 0.2758 -0.3185 0.0701 0.279 Uiso 0.33 1 calc PR G -1
C67 C 0.3580(10) -0.306(2) 0.0074(2) 0.232(12) Uiso 0.33 1 d PD G -1
H67A H 0.3771 -0.3360 -0.0023 0.279 Uiso 0.33 1 calc PR G -1
H67B H 0.3957 -0.2604 0.0183 0.279 Uiso 0.33 1 calc PR G -1
C68 C 0.3191(18) -0.304(2) -0.0606(3) 0.232(12) Uiso 0.33 1 d PD G -1
H68A H 0.2716 -0.3414 -0.0582 0.279 Uiso 0.33 1 calc PR G -1
H68B H 0.3192 -0.2608 -0.0619 0.279 Uiso 0.33 1 calc PR G -1
C69 C 0.3528(18) -0.311(2) -0.1305(3) 0.232(12) Uiso 0.33 1 d PD G -1
H69A H 0.3473 -0.3573 -0.1325 0.279 Uiso 0.33 1 calc PR G -1
H69B H 0.4018 -0.2781 -0.1297 0.279 Uiso 0.33 1 calc PR G -1
C70 C 0.320(3) -0.300(3) -0.1986(3) 0.232(12) Uiso 0.33 1 d PD G -1
H70A H 0.3445 -0.2998 -0.2428 0.349 Uiso 0.33 1 calc PR G -1
H70B H 0.3218 -0.2562 -0.1942 0.349 Uiso 0.33 1 calc PR G -1
H70C H 0.2728 -0.3361 -0.2022 0.349 Uiso 0.33 1 calc PR G -1

loop_
_atom_site_aniso_label
_atom_site_aniso_U_11
_atom_site_aniso_U_22
_atom_site_aniso_U_33
_atom_site_aniso_U_23
_atom_site_aniso_U_13
_atom_site_aniso_U_12
V1 0.0322(4) 0.0414(4) 0.0365(4) 0.0002(3) -0.0006(3) 0.0237(3)
N2 0.0265(16) 0.0329(17) 0.040(2) 0.0028(14) 0.0052(14) 0.0172(14)
C2 0.030(2) 0.028(2) 0.060(3) 0.0040(18) 0.0001(19) 0.0173(17)
C3 0.027(2) 0.030(2) 0.110(5) 0.001(2) 0.003(2) 0.0142(18)
C4 0.021(2) 0.027(2) 0.162(6) 0.006(3) 0.003(3) 0.0134(18)
C5 0.036(2) 0.029(2) 0.116(5) 0.007(3) 0.010(3) 0.019(2)
C6 0.029(2) 0.037(2) 0.053(3) 0.0025(19) 0.0019(18) 0.0160(18)
C7 0.043(2) 0.045(2) 0.048(3) 0.001(2) 0.015(2) 0.021(2)
C8 0.032(2) 0.072(3) 0.044(3) 0.000(2) 0.0038(19) 0.030(2)
C9 0.038(2) 0.054(3) 0.050(3) -0.008(2) 0.007(2) 0.029(2)
C10 0.035(2) 0.050(3) 0.036(3) -0.004(2) 0.0048(18) 0.020(2)
C11 0.038(2) 0.066(3) 0.032(3) 0.006(2) 0.0056(19) 0.030(2)
C12 0.070(4) 0.057(3) 0.066(4) 0.009(3) 0.023(3) 0.024(3)
C13 0.036(3) 0.088(4) 0.090(5) -0.003(3) 0.001(3) 0.032(3)
C14 0.069(3) 0.065(3) 0.066(4) -0.008(3) 0.003(3) 0.048(3)
C15 0.045(3) 0.071(3) 0.049(4) -0.018(3) -0.003(2) 0.025(3)
C16 0.071(3) 0.104(5) 0.050(4) 0.025(3) 0.009(3) 0.057(3)
C17 0.074(3) 0.056(3) 0.032(3) 0.009(2) 0.005(2) 0.041(3)
C18 0.063(3) 0.058(3) 0.034(3) -0.006(2) -0.016(2) 0.028(3)
C19 0.067(3) 0.061(3) 0.045(3) -0.001(2) -0.015(2) 0.046(3)
C20 0.064(3) 0.045(3) 0.038(3) 0.005(2) -0.005(2) 0.033(2)
C21 0.059(3) 0.053(3) 0.035(3) 0.012(2) 0.008(2) 0.034(2)
C22 0.128(5) 0.069(4) 0.037(4) -0.003(3) 0.006(3) 0.065(4)
C23 0.081(4) 0.069(4) 0.056(4) -0.012(3) -0.024(3) 0.022(3)
C24 0.078(4) 0.116(5) 0.076(5) -0.003(4) -0.024(3) 0.071(4)
C25 0.092(4) 0.053(3) 0.070(4) 0.003(3) -0.008(3) 0.042(3)
C26 0.063(3) 0.077(4) 0.060(4) 0.030(3) 0.024(3) 0.037(3)
B1 0.049(3) 0.045(3) 0.046(3) 0.002(2) 0.002(2) 0.030(2)
C39 0.038(2) 0.057(3) 0.052(3) 0.002(2) 0.001(2) 0.031(2)
C40 0.049(3) 0.051(3) 0.057(4) 0.003(2) 0.006(2) 0.030(2)
C41 0.056(3) 0.059(3) 0.073(4) -0.002(3) 0.011(3) 0.041(3)
C42 0.044(3) 0.050(3) 0.092(5) 0.002(3) 0.005(3) 0.030(2)
C43 0.040(3) 0.062(3) 0.075(4) 0.010(3) 0.005(2) 0.034(2)
C44 0.042(3) 0.060(3) 0.055(3) 0.004(2) -0.001(2) 0.032(2)
C45 0.037(2) 0.050(3) 0.052(3) 0.003(2) 0.000(2) 0.030(2)
C46 0.040(2) 0.059(3) 0.051(3) 0.001(2) -0.001(2) 0.030(2)
C47 0.050(3) 0.067(3) 0.064(4) 0.006(3) 0.014(2) 0.038(3)
C48 0.078(4) 0.068(3) 0.048(4) -0.012(3) -0.003(3) 0.050(3)
C49 0.063(3) 0.053(3) 0.077(5) -0.021(3) -0.010(3) 0.031(3)
C50 0.053(3) 0.043(3) 0.057(4) -0.004(2) 0.004(2) 0.025(2)

loop_
_atom_type_symbol
_atom_type_description
_atom_type_scat_dispersion_real
_atom_type_scat_dispersion_imag
_atom_type_scat_source
C C 0.0033 0.0016 'International Tables Vol C Tables 4.2.6.8 and 6.1.1.4'
H H 0.0000 0.0000 'International Tables Vol C Tables 4.2.6.8 and 6.1.1.4'
B B 0.0013 0.0007 'International Tables Vol C Tables 4.2.6.8 and 6.1.1.4'
F F 0.0171 0.0103 'International Tables Vol C Tables 4.2.6.8 and 6.1.1.4'
N N 0.0061 0.0033 'International Tables Vol C Tables 4.2.6.8 and 6.1.1.4'
V V 0.3005 0.5294 'International Tables Vol C Tables 4.2.6.8 and 6.1.1.4'

loop_
_geom_angle_atom_site_label_1
_geom_angle_atom_site_label_2
_geom_angle_atom_site_label_3
_geom_angle
_geom_angle_site_symmetry_1
_geom_angle_site_symmetry_3
N2 V1 C9 125.25(16) . .
N2 V1 C8 133.39(15) . .
C9 V1 C8 36.36(17) . .
N2 V1 C18 115.51(17) . .
C9 V1 C18 119.08(19) . .
C8 V1 C18 96.64(18) . .
N2 V1 C10 89.28(14) . .
C9 V1 C10 35.98(16) . .
C8 V1 C10 59.94(16) . .
C18 V1 C10 154.62(18) . .
N2 V1 C7 99.47(15) . .
C9 V1 C7 60.52(16) . .
C8 V1 C7 36.05(17) . .
C18 V1 C7 107.65(18) . .
C10 V1 C7 60.08(16) . .
N2 V1 C19 137.11(17) . .
C9 V1 C19 92.97(18) . .
C8 V1 C19 88.52(19) . .
C18 V1 C19 35.69(18) . .
C10 V1 C19 126.62(17) . .
C7 V1 C19 117.77(18) . .
N2 V1 C20 110.41(15) . .
C9 V1 C20 99.97(17) . .
C8 V1 C20 114.86(17) . .
C18 V1 C20 59.85(18) . .
C10 V1 C20 118.48(17) . .
C7 V1 C20 150.11(17) . .
C19 V1 C20 35.77(18) . .
N2 V1 C17 82.39(16) . .
C9 V1 C17 151.39(17) . .
C8 V1 C17 130.96(18) . .
C18 V1 C17 35.36(19) . .
C10 V1 C17 169.09(17) . .
C7 V1 C17 128.18(17) . .
C19 V1 C17 58.50(17) . .
C20 V1 C17 58.86(16) . .
N2 V1 C21 79.79(14) . .
C9 V1 C21 132.65(17) . .
C8 V1 C21 146.76(17) . .
C18 V1 C21 59.56(19) . .
C10 V1 C21 135.55(17) . .
C7 V1 C21 164.06(17) . .
C19 V1 C21 58.47(18) . .
C20 V1 C21 34.62(17) . .
C17 V1 C21 35.88(17) . .
N2 V1 C11 75.63(14) . .
C9 V1 C11 59.34(17) . .
C8 V1 C11 58.81(16) . .
C18 V1 C11 141.80(18) . .
C10 V1 C11 35.70(17) . .
C7 V1 C11 35.20(16) . .
C19 V1 C11 147.16(17) . .
C20 V1 C11 154.17(17) . .
C17 V1 C11 145.88(16) . .
C21 V1 C11 153.52(16) . .
C1A N1A C1A 114.3(6) . 2
N1A C1A N1A 125.6(6) . 4
N1A C1A C4 116.9(5) . .
N1A C1A C4 116.2(5) 4 .
C1B N1B C1B 115.2(8) . 2
N1B C1B N1B 124.8(8) . 4
N1B C1B C4 117.7(7) . .
N1B C1B C4 114.9(6) 4 .
C6 N2 C2 117.8(3) . .
C6 N2 V1 121.9(3) . .
C2 N2 V1 120.3(2) . .
N2 C2 C3 121.4(4) . .
C4 C3 C2 120.7(4) . .
C3 C4 C5 118.2(4) . .
C3 C4 C1A 117.8(4) . .
C5 C4 C1A 123.3(4) . .
C3 C4 C1B 122.3(4) . .
C5 C4 C1B 115.3(5) . .
C1A C4 C1B 29.1(4) . .
C6 C5 C4 119.0(4) . .
N2 C6 C5 122.8(4) . .
C11 C7 C8 107.3(4) . .
C11 C7 C12 127.1(5) . .
C8 C7 C12 124.9(5) . .
C11 C7 V1 74.3(3) . .
C8 C7 V1 71.4(3) . .
C12 C7 V1 127.0(3) . .
C7 C8 C9 108.5(4) . .
C7 C8 C13 122.7(4) . .
C9 C8 C13 127.6(4) . .
C7 C8 V1 72.6(2) . .
C9 C8 V1 71.6(2) . .
C13 C8 V1 131.4(4) . .
C10 C9 C8 107.5(4) . .
C10 C9 C14 123.2(4) . .
C8 C9 C14 128.7(4) . .
C10 C9 V1 72.7(2) . .
C8 C9 V1 72.0(2) . .
C14 C9 V1 127.1(4) . .
C9 C10 C11 107.7(4) . .
C9 C10 C15 125.3(4) . .
C11 C10 C15 126.4(4) . .
C9 C10 V1 71.3(3) . .
C11 C10 V1 74.1(3) . .
C15 C10 V1 127.3(3) . .
C7 C11 C10 108.7(4) . .
C7 C11 C16 124.5(5) . .
C10 C11 C16 126.4(5) . .
C7 C11 V1 70.5(3) . .
C10 C11 V1 70.2(3) . .
C16 C11 V1 130.6(3) . .
C18 C17 C21 108.5(4) . .
C18 C17 C22 125.6(5) . .
C21 C17 C22 125.3(5) . .
C18 C17 V1 71.4(3) . .
C21 C17 V1 72.9(3) . .
C22 C17 V1 128.2(4) . .
C17 C18 C19 107.1(4) . .
C17 C18 C23 123.3(5) . .
C19 C18 C23 129.0(5) . .
C17 C18 V1 73.2(3) . .
C19 C18 V1 72.9(3) . .
C23 C18 V1 126.4(4) . .
C18 C19 C20 108.6(4) . .
C18 C19 C24 125.3(5) . .
C20 C19 C24 124.6(5) . .
C18 C19 V1 71.5(3) . .
C20 C19 V1 72.3(3) . .
C24 C19 V1 133.2(4) . .
C21 C20 C19 108.1(4) . .
C21 C20 C25 125.7(5) . .
C19 C20 C25 125.8(5) . .
C21 C20 V1 73.6(3) . .
C19 C20 V1 71.9(3) . .
C25 C20 V1 126.6(4) . .
C20 C21 C17 107.7(4) . .
C20 C21 C26 124.4(4) . .
C17 C21 C26 127.3(4) . .
C20 C21 V1 71.8(3) . .
C17 C21 V1 71.2(3) . .
C26 C21 V1 129.9(4) . .
C27A B1 C39 108.5(4) . .
C27A B1 C45 112.6(5) . .
C39 B1 C45 112.7(4) . .
C27A B1 C33B 101.0(5) . .
C39 B1 C33B 113.6(4) . .
C45 B1 C33B 108.0(4) . .
C27A B1 C33A 112.6(5) . .
C39 B1 C33A 107.2(4) . .
C45 B1 C33A 103.0(4) . .
C33B B1 C33A 11.7(4) . .
C27A B1 C27B 10.9(4) . .
C39 B1 C27B 105.2(4) . .
C45 B1 C27B 105.6(5) . .
C33B B1 C27B 111.5(5) . .
C33A B1 C27B 123.2(5) . .
C28A C27A C32A 120.0 . .
C28A C27A B1 116.0(4) . .
C32A C27A B1 123.7(4) . .
C29A C28A C27A 120.0 . .
C28A C29A C30A 120.0 . .
C31A C30A C29A 120.0 . .
C30A C31A C32A 120.0 . .
C31A C32A C27A 120.0 . .
C34A C33A C38A 120.0 . .
C34A C33A B1 115.2(4) . .
C38A C33A B1 124.7(4) . .
C35A C34A C33A 120.0 . .
C34A C35A C36A 120.0 . .
C37A C36A C35A 120.0 . .
C38A C37A C36A 120.0 . .
C37A C38A C33A 120.0 . .
C28B C27B C32B 120.0 . .
C28B C27B B1 117.2(5) . .
C32B C27B B1 122.8(5) . .
C29B C28B C27B 120.0 . .
C28B C29B C30B 120.0 . .
C31B C30B C29B 120.0 . .
C30B C31B C32B 120.0 . .
C31B C32B C27B 120.0 . .
C34B C33B C38B 120.0 . .
C34B C33B B1 120.4(5) . .
C38B C33B B1 119.5(5) . .
C35B C34B C33B 120.0 . .
C34B C35B C36B 120.0 . .
C37B C36B C35B 120.0 . .
C36B C37B C38B 120.0 . .
C37B C38B C33B 120.0 . .
C44 C39 C40 114.2(4) . .
C44 C39 B1 126.0(5) . .
C40 C39 B1 119.8(4) . .
C41 C40 C39 122.6(5) . .
C42 C41 C40 120.7(5) . .
C43 C42 C41 119.6(5) . .
C42 C43 C44 120.3(5) . .
C39 C44 C43 122.6(5) . .
C46 C45 C50 113.3(5) . .
C46 C45 B1 121.4(4) . .
C50 C45 B1 125.2(4) . .
C47 C46 C45 124.0(5) . .
C48 C47 C46 119.8(5) . .
C47 C48 C49 118.5(5) . .
C50 C49 C48 121.6(5) . .
C49 C50 C45 122.8(5) . .
F1A C51A C52A 103.4(8) . .
F1A C51A C56A 136.2(8) . .
C52A C51A C56A 120.0 . .
F2A C52A C53A 122.9(6) . .
F2A C52A C51A 117.1(6) . .
C53A C52A C51A 120.0 . .
C52A C53A C54A 120.0 . .
C53A C54A C55A 120.0 . .
C56A C55A C54A 120.0 . .
C55A C56A C51A 120.0 . .
C52B C51B C56B 120.0 . .
C52B C51B F1B 129.3(7) . .
C56B C51B F1B 110.5(7) . .
F2B C52B C51B 124.2(9) . .
F2B C52B C53B 115.7(9) . .
C51B C52B C53B 120.0 . .
C52B C53B C54B 120.0 . .
C55B C54B C53B 120.0 . .
C54B C55B C56B 120.0 . .
C55B C56B C51B 120.0 . .
F3 C57 C58 125.7 . .
F4 C58 C57 122.5 . .
C58B C57B C58B 122(2) . 4
C57B C58B C57B 118(2) . 2
C59 C60 C61 109.44(10) . .
C60 C61 C62 109.31(10) . .
C63 C62 C61 109.33(10) . .
C64 C63 C62 109.37(10) . .
C67 C66 C65 109.40(8) . .
C66 C67 C68 109.40(8) . .
C69 C68 C67 109.40(8) . .
C68 C69 C70 109.40(8) . .

loop_
_geom_bond_atom_site_label_1
_geom_bond_atom_site_label_2
_geom_bond_distance
_geom_bond_site_symmetry_2
V1 N2 2.135(3) .
V1 C9 2.301(4) .
V1 C8 2.307(4) .
V1 C18 2.316(5) .
V1 C10 2.320(5) .
V1 C7 2.322(5) .
V1 C19 2.334(5) .
V1 C20 2.339(5) .
V1 C17 2.339(5) .
V1 C21 2.361(5) .
V1 C11 2.372(5) .
N1A C1A 1.351(9) .
N1A C1A 1.357(9) 2
C1A N1A 1.357(9) 4
C1A C4 1.526(8) .
N1B C1B 1.331(10) .
N1B C1B 1.361(10) 2
C1B N1B 1.361(10) 4
C1B C4 1.543(9) .
N2 C6 1.348(5) .
N2 C2 1.360(5) .
C2 C3 1.379(6) .
C3 C4 1.374(6) .
C4 C5 1.386(7) .
C5 C6 1.386(6) .
C7 C11 1.420(7) .
C7 C8 1.433(7) .
C7 C12 1.502(7) .
C8 C9 1.438(7) .
C8 C13 1.526(7) .
C9 C10 1.427(6) .
C9 C14 1.489(7) .
C10 C11 1.439(7) .
C10 C15 1.521(7) .
C11 C16 1.509(7) .
C17 C18 1.414(7) .
C17 C21 1.448(7) .
C17 C22 1.506(7) .
C18 C19 1.425(7) .
C18 C23 1.505(7) .
C19 C20 1.435(7) .
C19 C24 1.522(7) .
C20 C21 1.399(7) .
C20 C25 1.513(7) .
C21 C26 1.503(7) .
B1 C27A 1.635(7) .
B1 C39 1.641(6) .
B1 C45 1.644(8) .
B1 C33B 1.667(8) .
B1 C33A 1.764(7) .
B1 C27B 1.768(8) .
C27A C28A 1.3900 .
C27A C32A 1.3900 .
C28A C29A 1.3900 .
C29A C30A 1.3900 .
C30A C31A 1.3900 .
C31A C32A 1.3900 .
C33A C34A 1.3900 .
C33A C38A 1.3900 .
C34A C35A 1.3900 .
C35A C36A 1.3900 .
C36A C37A 1.3900 .
C37A C38A 1.3900 .
C27B C28B 1.3900 .
C27B C32B 1.3900 .
C28B C29B 1.3900 .
C29B C30B 1.3900 .
C30B C31B 1.3900 .
C31B C32B 1.3900 .
C33B C34B 1.3900 .
C33B C38B 1.3900 .
C34B C35B 1.3900 .
C35B C36B 1.3900 .
C36B C37B 1.3900 .
C37B C38B 1.3900 .
C39 C44 1.405(7) .
C39 C40 1.431(7) .
C40 C41 1.385(7) .
C41 C42 1.384(8) .
C42 C43 1.355(8) .
C43 C44 1.423(7) .
C45 C46 1.406(7) .
C45 C50 1.420(7) .
C46 C47 1.403(7) .
C47 C48 1.364(8) .
C48 C49 1.386(8) .
C49 C50 1.372(8) .
F1A C51A 1.235(13) .
F2A C52A 1.281(9) .
C51A C52A 1.3900 .
C51A C56A 1.3900 .
C52A C53A 1.3900 .
C53A C54A 1.3900 .
C54A C55A 1.3900 .
C55A C56A 1.3900 .
F1B C51B 1.473(10) .
F2B C52B 1.379(14) .
C51B C52B 1.3900 .
C51B C56B 1.3900 .
C52B C53B 1.3900 .
C53B C54B 1.3900 .
C54B C55B 1.3900 .
C55B C56B 1.3900 .
C57 F3 1.2402 .
C57 C58 1.3181 .
C58 F4 1.2174 .
C57B C58B 1.3181 .
C57B C58B 1.36(3) 4
C58B C57B 1.36(3) 2
C59 C60 1.5395(10) .
C60 C61 1.5401(10) .
C61 C62 1.5406(10) .
C62 C63 1.5401(10) .
C63 C64 1.5400(10) .
C65 C66 1.5401(10) .
C66 C67 1.5400(10) .
C67 C68 1.5400(10) .
C68 C69 1.5400(10) .
C69 C70 1.5400(10) .

loop_
_geom_torsion_atom_site_label_1
_geom_torsion_atom_site_label_2
_geom_torsion_atom_site_label_3
_geom_torsion_atom_site_label_4
_geom_torsion
_geom_torsion_site_symmetry_1
_geom_torsion_site_symmetry_4
C1A N1A C1A N1A 2.2(17) 2 4
C1A N1A C1A C4 -164.2(5) 2 .
C1B N1B C1B N1B 2(2) 2 4
C1B N1B C1B C4 163.1(6) 2 .
C9 V1 N2 C6 -119.4(3) . .
C8 V1 N2 C6 -72.9(4) . .
C18 V1 N2 C6 56.0(4) . .
C10 V1 N2 C6 -118.4(3) . .
C7 V1 N2 C6 -58.9(3) . .
C19 V1 N2 C6 92.0(4) . .
C20 V1 N2 C6 121.4(3) . .
C17 V1 N2 C6 68.7(3) . .
C21 V1 N2 C6 104.9(3) . .
C11 V1 N2 C6 -85.0(3) . .
C9 V1 N2 C2 62.2(4) . .
C8 V1 N2 C2 108.7(4) . .
C18 V1 N2 C2 -122.5(3) . .
C10 V1 N2 C2 63.2(3) . .
C7 V1 N2 C2 122.7(3) . .
C19 V1 N2 C2 -86.4(4) . .
C20 V1 N2 C2 -57.1(4) . .
C17 V1 N2 C2 -109.7(3) . .
C21 V1 N2 C2 -73.5(3) . .
C11 V1 N2 C2 96.6(3) . .
C6 N2 C2 C3 -2.0(7) . .
V1 N2 C2 C3 176.5(4) . .
N2 C2 C3 C4 0.1(8) . .
C2 C3 C4 C5 -0.1(10) . .
C2 C3 C4 C1A 170.7(6) . .
C2 C3 C4 C1B -156.0(7) . .
N1A C1A C4 C3 -170.5(7) . .
N1A C1A C4 C3 21.8(11) 4 .
N1A C1A C4 C5 -0.2(11) . .
N1A C1A C4 C5 -167.9(7) 4 .
N1A C1A C4 C1B 82.4(10) . .
N1A C1A C4 C1B -85.3(10) 4 .
N1B C1B C4 C3 -172.1(8) . .
N1B C1B C4 C3 -9.5(13) 4 .
N1B C1B C4 C5 31.4(12) . .
N1B C1B C4 C5 -166.1(8) 4 .
N1B C1B C4 C1A -82.1(11) . .
N1B C1B C4 C1A 80.4(11) 4 .
C3 C4 C5 C6 2.0(9) . .
C1A C4 C5 C6 -168.3(7) . .
C1B C4 C5 C6 159.5(7) . .
C2 N2 C6 C5 4.0(7) . .
V1 N2 C6 C5 -174.5(4) . .
C4 C5 C6 N2 -4.0(8) . .
N2 V1 C7 C11 -47.7(3) . .
C9 V1 C7 C11 77.6(3) . .
C8 V1 C7 C11 114.9(4) . .
C18 V1 C7 C11 -168.4(3) . .
C10 V1 C7 C11 35.9(3) . .
C19 V1 C7 C11 154.3(3) . .
C20 V1 C7 C11 131.8(4) . .
C17 V1 C7 C11 -135.4(3) . .
C21 V1 C7 C11 -133.7(6) . .
N2 V1 C7 C8 -162.6(3) . .
C9 V1 C7 C8 -37.3(3) . .
C18 V1 C7 C8 76.7(3) . .
C10 V1 C7 C8 -79.0(3) . .
C19 V1 C7 C8 39.4(3) . .
C20 V1 C7 C8 16.9(5) . .
C17 V1 C7 C8 109.7(3) . .
C21 V1 C7 C8 111.4(6) . .
C11 V1 C7 C8 -114.9(4) . .
N2 V1 C7 C12 77.2(5) . .
C9 V1 C7 C12 -157.5(5) . .
C8 V1 C7 C12 -120.2(6) . .
C18 V1 C7 C12 -43.5(5) . .
C10 V1 C7 C12 160.9(5) . .
C19 V1 C7 C12 -80.8(5) . .
C20 V1 C7 C12 -103.2(5) . .
C17 V1 C7 C12 -10.5(6) . .
C21 V1 C7 C12 -8.8(9) . .
C11 V1 C7 C12 124.9(6) . .
C11 C7 C8 C9 -3.2(5) . .
C12 C7 C8 C9 -174.4(5) . .
V1 C7 C8 C9 63.0(3) . .
C11 C7 C8 C13 165.4(5) . .
C12 C7 C8 C13 -5.9(8) . .
V1 C7 C8 C13 -128.4(5) . .
C11 C7 C8 V1 -66.2(3) . .
C12 C7 C8 V1 122.6(5) . .
N2 V1 C8 C7 23.9(4) . .
C9 V1 C8 C7 117.1(4) . .
C18 V1 C8 C7 -111.0(3) . .
C10 V1 C8 C7 79.4(3) . .
C19 V1 C8 C7 -145.8(3) . .
C20 V1 C8 C7 -170.8(3) . .
C17 V1 C8 C7 -101.4(3) . .
C21 V1 C8 C7 -152.2(3) . .
C11 V1 C8 C7 37.7(3) . .
N2 V1 C8 C9 -93.2(3) . .
C18 V1 C8 C9 131.9(3) . .
C10 V1 C8 C9 -37.7(3) . .
C7 V1 C8 C9 -117.1(4) . .
C19 V1 C8 C9 97.0(3) . .
C20 V1 C8 C9 72.1(3) . .
C17 V1 C8 C9 141.4(3) . .
C21 V1 C8 C9 90.7(4) . .
C11 V1 C8 C9 -79.5(3) . .
N2 V1 C8 C13 142.4(4) . .
C9 V1 C8 C13 -124.4(6) . .
C18 V1 C8 C13 7.5(5) . .
C10 V1 C8 C13 -162.1(6) . .
C7 V1 C8 C13 118.5(6) . .
C19 V1 C8 C13 -27.3(5) . .
C20 V1 C8 C13 -52.3(5) . .
C17 V1 C8 C13 17.0(6) . .
C21 V1 C8 C13 -33.7(7) . .
C11 V1 C8 C13 156.2(6) . .
C7 C8 C9 C10 0.9(5) . .
C13 C8 C9 C10 -166.9(5) . .
V1 C8 C9 C10 64.5(3) . .
C7 C8 C9 C14 172.9(5) . .
C13 C8 C9 C14 5.0(9) . .
V1 C8 C9 C14 -123.5(5) . .
C7 C8 C9 V1 -63.6(3) . .
C13 C8 C9 V1 128.6(5) . .
N2 V1 C9 C10 1.7(3) . .
C8 V1 C9 C10 -115.6(4) . .
C18 V1 C9 C10 -173.5(3) . .
C7 V1 C9 C10 -78.7(3) . .
C19 V1 C9 C10 160.9(3) . .
C20 V1 C9 C10 125.6(3) . .
C17 V1 C9 C10 164.8(3) . .
C21 V1 C9 C10 112.5(3) . .
C11 V1 C9 C10 -37.8(3) . .
N2 V1 C9 C8 117.3(3) . .
C18 V1 C9 C8 -57.8(3) . .
C10 V1 C9 C8 115.6(4) . .
C7 V1 C9 C8 37.0(3) . .
C19 V1 C9 C8 -83.4(3) . .
C20 V1 C9 C8 -118.8(3) . .
C17 V1 C9 C8 -79.5(5) . .
C21 V1 C9 C8 -131.8(3) . .
C11 V1 C9 C8 77.9(3) . .
N2 V1 C9 C14 -117.3(4) . .
C8 V1 C9 C14 125.4(6) . .
C18 V1 C9 C14 67.6(5) . .
C10 V1 C9 C14 -119.0(5) . .
C7 V1 C9 C14 162.4(5) . .
C19 V1 C9 C14 42.0(4) . .
C20 V1 C9 C14 6.6(5) . .
C17 V1 C9 C14 45.9(6) . .
C21 V1 C9 C14 -6.4(5) . .
C11 V1 C9 C14 -156.7(5) . .
C8 C9 C10 C11 1.6(5) . .
C14 C9 C10 C11 -170.8(4) . .
V1 C9 C10 C11 65.7(3) . .
C8 C9 C10 C15 173.0(5) . .
C14 C9 C10 C15 0.5(8) . .
V1 C9 C10 C15 -122.9(5) . .
C8 C9 C10 V1 -64.1(3) . .
C14 C9 C10 V1 123.4(5) . .
N2 V1 C10 C9 -178.6(3) . .
C8 V1 C10 C9 38.1(3) . .
C18 V1 C10 C9 13.4(5) . .
C7 V1 C10 C9 80.0(3) . .
C19 V1 C10 C9 -24.0(3) . .
C20 V1 C10 C9 -65.7(3) . .
C17 V1 C10 C9 -138.6(8) . .
C21 V1 C10 C9 -104.1(3) . .
C11 V1 C10 C9 115.4(4) . .
N2 V1 C10 C11 65.9(2) . .
C9 V1 C10 C11 -115.4(4) . .
C8 V1 C10 C11 -77.3(3) . .
C18 V1 C10 C11 -102.0(4) . .
C7 V1 C10 C11 -35.4(2) . .
C19 V1 C10 C11 -139.4(3) . .
C20 V1 C10 C11 178.9(2) . .
C17 V1 C10 C11 106.0(9) . .
C21 V1 C10 C11 140.5(3) . .
N2 V1 C10 C15 -58.0(4) . .
C9 V1 C10 C15 120.6(5) . .
C8 V1 C10 C15 158.7(5) . .
C18 V1 C10 C15 134.0(5) . .
C7 V1 C10 C15 -159.4(5) . .
C19 V1 C10 C15 96.6(4) . .
C20 V1 C10 C15 54.9(5) . .
C17 V1 C10 C15 -17.9(11) . .
C21 V1 C10 C15 16.6(5) . .
C11 V1 C10 C15 -124.0(5) . .
C8 C7 C11 C10 4.2(5) . .
C12 C7 C11 C10 175.2(4) . .
V1 C7 C11 C10 -60.0(3) . .
C8 C7 C11 C16 -169.3(5) . .
C12 C7 C11 C16 1.7(8) . .
V1 C7 C11 C16 126.5(5) . .
C8 C7 C11 V1 64.2(3) . .
C12 C7 C11 V1 -124.8(5) . .
C9 C10 C11 C7 -3.7(5) . .
C15 C10 C11 C7 -174.9(5) . .
V1 C10 C11 C7 60.2(3) . .
C9 C10 C11 C16 169.7(5) . .
C15 C10 C11 C16 -1.6(8) . .
V1 C10 C11 C16 -126.5(5) . .
C9 C10 C11 V1 -63.9(3) . .
C15 C10 C11 V1 124.9(5) . .
N2 V1 C11 C7 131.1(3) . .
C9 V1 C11 C7 -81.2(3) . .
C8 V1 C11 C7 -38.6(3) . .
C18 V1 C11 C7 18.0(4) . .
C10 V1 C11 C7 -119.3(4) . .
C19 V1 C11 C7 -45.1(5) . .
C20 V1 C11 C7 -121.6(4) . .
C17 V1 C11 C7 79.6(4) . .
C21 V1 C11 C7 153.5(3) . .
N2 V1 C11 C10 -109.5(2) . .
C9 V1 C11 C10 38.1(2) . .
C8 V1 C11 C10 80.7(3) . .
C18 V1 C11 C10 137.3(3) . .
C7 V1 C11 C10 119.3(4) . .
C19 V1 C11 C10 74.3(4) . .
C20 V1 C11 C10 -2.2(5) . .
C17 V1 C11 C10 -161.1(3) . .
C21 V1 C11 C10 -87.1(4) . .
N2 V1 C11 C16 12.0(5) . .
C9 V1 C11 C16 159.6(6) . .
C8 V1 C11 C16 -157.8(6) . .
C18 V1 C11 C16 -101.2(5) . .
C10 V1 C11 C16 121.5(6) . .
C7 V1 C11 C16 -119.2(6) . .
C19 V1 C11 C16 -164.2(4) . .
C20 V1 C11 C16 119.3(5) . .
C17 V1 C11 C16 -39.6(7) . .
C21 V1 C11 C16 34.4(7) . .
N2 V1 C17 C18 -159.9(3) . .
C9 V1 C17 C18 33.9(5) . .
C8 V1 C17 C18 -16.6(4) . .
C10 V1 C17 C18 159.6(8) . .
C7 V1 C17 C18 -63.8(3) . .
C19 V1 C17 C18 38.5(3) . .
C20 V1 C17 C18 80.6(3) . .
C21 V1 C17 C18 117.0(4) . .
C11 V1 C17 C18 -109.9(4) . .
N2 V1 C17 C21 83.1(3) . .
C9 V1 C17 C21 -83.1(5) . .
C8 V1 C17 C21 -133.6(3) . .
C18 V1 C17 C21 -117.0(4) . .
C10 V1 C17 C21 42.6(10) . .
C7 V1 C17 C21 179.2(3) . .
C19 V1 C17 C21 -78.5(3) . .
C20 V1 C17 C21 -36.4(3) . .
C11 V1 C17 C21 133.0(3) . .
N2 V1 C17 C22 -38.7(5) . .
C9 V1 C17 C22 155.1(5) . .
C8 V1 C17 C22 104.6(5) . .
C18 V1 C17 C22 121.2(6) . .
C10 V1 C17 C22 -79.2(10) . .
C7 V1 C17 C22 57.4(6) . .
C19 V1 C17 C22 159.7(6) . .
C20 V1 C17 C22 -158.2(6) . .
C21 V1 C17 C22 -121.8(6) . .
C11 V1 C17 C22 11.2(7) . .
C21 C17 C18 C19 -1.6(5) . .
C22 C17 C18 C19 170.4(5) . .
V1 C17 C18 C19 -65.5(3) . .
C21 C17 C18 C23 -173.2(5) . .
C22 C17 C18 C23 -1.2(8) . .
V1 C17 C18 C23 122.9(5) . .
C21 C17 C18 V1 63.9(3) . .
C22 C17 C18 V1 -124.2(5) . .
N2 V1 C18 C17 22.2(3) . .
C9 V1 C18 C17 -162.2(3) . .
C8 V1 C18 C17 167.5(3) . .
C10 V1 C18 C17 -171.1(4) . .
C7 V1 C18 C17 132.3(3) . .
C19 V1 C18 C17 -114.5(4) . .
C20 V1 C18 C17 -77.6(3) . .
C21 V1 C18 C17 -37.3(3) . .
C11 V1 C18 C17 121.5(3) . .
N2 V1 C18 C19 136.7(3) . .
C9 V1 C18 C19 -47.7(4) . .
C8 V1 C18 C19 -78.1(3) . .
C10 V1 C18 C19 -56.7(5) . .
C7 V1 C18 C19 -113.3(3) . .
C20 V1 C18 C19 36.9(3) . .
C17 V1 C18 C19 114.5(4) . .
C21 V1 C18 C19 77.2(3) . .
C11 V1 C18 C19 -124.0(3) . .
N2 V1 C18 C23 -97.2(5) . .
C9 V1 C18 C23 78.5(5) . .
C8 V1 C18 C23 48.1(5) . .
C10 V1 C18 C23 69.5(7) . .
C7 V1 C18 C23 12.9(5) . .
C19 V1 C18 C23 126.2(7) . .
C20 V1 C18 C23 163.1(6) . .
C17 V1 C18 C23 -119.3(6) . .
C21 V1 C18 C23 -156.6(6) . .
C11 V1 C18 C23 2.2(7) . .
C17 C18 C19 C20 2.5(6) . .
C23 C18 C19 C20 173.5(5) . .
V1 C18 C19 C20 -63.2(3) . .
C17 C18 C19 C24 -163.9(5) . .
C23 C18 C19 C24 7.0(9) . .
V1 C18 C19 C24 130.3(5) . .
C17 C18 C19 V1 65.7(3) . .
C23 C18 C19 V1 -123.3(6) . .
N2 V1 C19 C18 -65.5(4) . .
C9 V1 C19 C18 139.6(3) . .
C8 V1 C19 C18 103.6(3) . .
C10 V1 C19 C18 153.5(3) . .
C7 V1 C19 C18 81.6(3) . .
C20 V1 C19 C18 -117.4(4) . .
C17 V1 C19 C18 -38.2(3) . .
C21 V1 C19 C18 -80.5(3) . .
C11 V1 C19 C18 109.1(4) . .
N2 V1 C19 C20 51.8(4) . .
C9 V1 C19 C20 -103.0(3) . .
C8 V1 C19 C20 -139.1(3) . .
C18 V1 C19 C20 117.4(4) . .
C10 V1 C19 C20 -89.1(3) . .
C7 V1 C19 C20 -161.0(3) . .
C17 V1 C19 C20 79.2(3) . .
C21 V1 C19 C20 36.9(3) . .
C11 V1 C19 C20 -133.5(3) . .
N2 V1 C19 C24 173.1(5) . .
C9 V1 C19 C24 18.2(6) . .
C8 V1 C19 C24 -17.8(6) . .
C18 V1 C19 C24 -121.4(7) . .
C10 V1 C19 C24 32.1(6) . .
C7 V1 C19 C24 -39.8(6) . .
C20 V1 C19 C24 121.2(7) . .
C17 V1 C19 C24 -159.6(6) . .
C21 V1 C19 C24 158.1(6) . .
C11 V1 C19 C24 -12.3(7) . .
C18 C19 C20 C21 -2.6(6) . .
C24 C19 C20 C21 164.0(5) . .
V1 C19 C20 C21 -65.2(3) . .
C18 C19 C20 C25 -174.7(5) . .
C24 C19 C20 C25 -8.2(8) . .
V1 C19 C20 C25 122.6(5) . .
C18 C19 C20 V1 62.7(3) . .
C24 C19 C20 V1 -130.8(5) . .
N2 V1 C20 C21 -29.3(3) . .
C9 V1 C20 C21 -163.0(3) . .
C8 V1 C20 C21 162.1(3) . .
C18 V1 C20 C21 79.1(3) . .
C10 V1 C20 C21 -130.1(3) . .
C7 V1 C20 C21 151.2(3) . .
C19 V1 C20 C21 115.9(4) . .
C17 V1 C20 C21 37.7(3) . .
C11 V1 C20 C21 -128.6(4) . .
N2 V1 C20 C19 -145.2(3) . .
C9 V1 C20 C19 81.1(3) . .
C8 V1 C20 C19 46.2(3) . .
C18 V1 C20 C19 -36.8(3) . .
C10 V1 C20 C19 114.1(3) . .
C7 V1 C20 C19 35.3(5) . .
C17 V1 C20 C19 -78.1(3) . .
C21 V1 C20 C19 -115.9(4) . .
C11 V1 C20 C19 115.6(4) . .
N2 V1 C20 C25 93.3(5) . .
C9 V1 C20 C25 -40.4(5) . .
C8 V1 C20 C25 -75.4(5) . .
C18 V1 C20 C25 -158.4(5) . .
C10 V1 C20 C25 -7.5(5) . .
C7 V1 C20 C25 -86.2(6) . .
C19 V1 C20 C25 -121.6(6) . .
C17 V1 C20 C25 160.3(5) . .
C21 V1 C20 C25 122.6(6) . .
C11 V1 C20 C25 -6.0(7) . .
C19 C20 C21 C17 1.5(5) . .
C25 C20 C21 C17 173.7(5) . .
V1 C20 C21 C17 -62.6(3) . .
C19 C20 C21 C26 -169.5(5) . .
C25 C20 C21 C26 2.7(8) . .
V1 C20 C21 C26 126.3(5) . .
C19 C20 C21 V1 64.1(3) . .
C25 C20 C21 V1 -123.7(5) . .
C18 C17 C21 C20 0.0(5) . .
C22 C17 C21 C20 -171.9(5) . .
V1 C17 C21 C20 63.0(3) . .
C18 C17 C21 C26 170.8(5) . .
C22 C17 C21 C26 -1.2(8) . .
V1 C17 C21 C26 -126.3(5) . .
C18 C17 C21 V1 -62.9(3) . .
C22 C17 C21 V1 125.1(5) . .
N2 V1 C21 C20 152.2(3) . .
C9 V1 C21 C20 23.1(4) . .
C8 V1 C21 C20 -30.6(5) . .
C18 V1 C21 C20 -80.0(3) . .
C10 V1 C21 C20 73.9(4) . .
C7 V1 C21 C20 -119.0(6) . .
C19 V1 C21 C20 -38.1(3) . .
C17 V1 C21 C20 -116.7(4) . .
C11 V1 C21 C20 130.2(4) . .
N2 V1 C21 C17 -91.1(3) . .
C9 V1 C21 C17 139.7(3) . .
C8 V1 C21 C17 86.0(4) . .
C18 V1 C21 C17 36.7(3) . .
C10 V1 C21 C17 -169.5(3) . .
C7 V1 C21 C17 -2.3(7) . .
C19 V1 C21 C17 78.6(3) . .
C20 V1 C21 C17 116.7(4) . .
C11 V1 C21 C17 -113.1(4) . .
N2 V1 C21 C26 32.2(4) . .
C9 V1 C21 C26 -96.9(5) . .
C8 V1 C21 C26 -150.6(4) . .
C18 V1 C21 C26 160.0(5) . .
C10 V1 C21 C26 -46.1(5) . .
C7 V1 C21 C26 121.0(7) . .
C19 V1 C21 C26 -158.1(5) . .
C20 V1 C21 C26 -120.0(6) . .
C17 V1 C21 C26 123.3(6) . .
C11 V1 C21 C26 10.2(7) . .
C39 B1 C27A C28A -47.9(6) . .
C45 B1 C27A C28A 77.6(5) . .
C33B B1 C27A C28A -167.5(4) . .
C33A B1 C27A C28A -166.4(4) . .
C27B B1 C27A C28A 26(2) . .
C39 B1 C27A C32A 138.5(5) . .
C45 B1 C27A C32A -96.0(6) . .
C33B B1 C27A C32A 18.9(6) . .
C33A B1 C27A C32A 20.0(7) . .
C27B B1 C27A C32A -148(3) . .
C32A C27A C28A C29A 0.0 . .
B1 C27A C28A C29A -173.8(6) . .
C27A C28A C29A C30A 0.0 . .
C28A C29A C30A C31A 0.0 . .
C29A C30A C31A C32A 0.0 . .
C30A C31A C32A C27A 0.0 . .
C28A C27A C32A C31A 0.0 . .
B1 C27A C32A C31A 173.4(7) . .
C27A B1 C33A C34A -66.7(6) . .
C39 B1 C33A C34A 174.0(4) . .
C45 B1 C33A C34A 54.9(5) . .
C33B B1 C33A C34A -62(2) . .
C27B B1 C33A C34A -63.9(7) . .
C27A B1 C33A C38A 115.2(5) . .
C39 B1 C33A C38A -4.1(7) . .
C45 B1 C33A C38A -123.2(5) . .
C33B B1 C33A C38A 120(2) . .
C27B B1 C33A C38A 118.0(6) . .
C38A C33A C34A C35A 0.0 . .
B1 C33A C34A C35A -178.2(6) . .
C33A C34A C35A C36A 0.0 . .
C34A C35A C36A C37A 0.0 . .
C35A C36A C37A C38A 0.0 . .
C36A C37A C38A C33A 0.0 . .
C34A C33A C38A C37A 0.0 . .
B1 C33A C38A C37A 178.0(7) . .
C27A B1 C27B C28B -160(3) . .
C39 B1 C27B C28B -50.7(6) . .
C45 B1 C27B C28B 68.8(5) . .
C33B B1 C27B C28B -174.2(5) . .
C33A B1 C27B C28B -173.7(5) . .
C27A B1 C27B C32B 19(2) . .
C39 B1 C27B C32B 128.3(5) . .
C45 B1 C27B C32B -112.3(5) . .
C33B B1 C27B C32B 4.8(7) . .
C33A B1 C27B C32B 5.3(8) . .
C32B C27B C28B C29B 0.0 . .
B1 C27B C28B C29B 179.0(7) . .
C27B C28B C29B C30B 0.0 . .
C28B C29B C30B C31B 0.0 . .
C29B C30B C31B C32B 0.0 . .
C30B C31B C32B C27B 0.0 . .
C28B C27B C32B C31B 0.0 . .
B1 C27B C32B C31B -178.9(7) . .
C27A B1 C33B C34B -56.8(6) . .
C39 B1 C33B C34B -172.7(5) . .
C45 B1 C33B C34B 61.5(6) . .
C33A B1 C33B C34B 128(2) . .
C27B B1 C33B C34B -54.1(7) . .
C27A B1 C33B C38B 126.5(5) . .
C39 B1 C33B C38B 10.6(7) . .
C45 B1 C33B C38B -115.1(5) . .
C33A B1 C33B C38B -49(2) . .
C27B B1 C33B C38B 129.2(6) . .
C38B C33B C34B C35B 0.0 . .
B1 C33B C34B C35B -176.6(7) . .
C33B C34B C35B C36B 0.0 . .
C34B C35B C36B C37B 0.0 . .
C35B C36B C37B C38B 0.0 . .
C36B C37B C38B C33B 0.0 . .
C34B C33B C38B C37B 0.0 . .
B1 C33B C38B C37B 176.7(7) . .
C27A B1 C39 C44 126.5(5) . .
C45 B1 C39 C44 1.1(6) . .
C33B B1 C39 C44 -122.1(6) . .
C33A B1 C39 C44 -111.6(6) . .
C27B B1 C39 C44 115.7(5) . .
C27A B1 C39 C40 -53.4(6) . .
C45 B1 C39 C40 -178.8(4) . .
C33B B1 C39 C40 58.0(6) . .
C33A B1 C39 C40 68.6(6) . .
C27B B1 C39 C40 -64.2(6) . .
C44 C39 C40 C41 1.3(7) . .
B1 C39 C40 C41 -178.8(4) . .
C39 C40 C41 C42 -0.6(7) . .
C40 C41 C42 C43 -0.9(8) . .
C41 C42 C43 C44 1.5(7) . .
C40 C39 C44 C43 -0.7(6) . .
B1 C39 C44 C43 179.4(4) . .
C42 C43 C44 C39 -0.7(7) . .
C27A B1 C45 C46 175.0(4) . .
C39 B1 C45 C46 -61.8(5) . .
C33B B1 C45 C46 64.4(6) . .
C33A B1 C45 C46 53.4(5) . .
C27B B1 C45 C46 -176.2(4) . .
C27A B1 C45 C50 -0.8(6) . .
C39 B1 C45 C50 122.4(5) . .
C33B B1 C45 C50 -111.3(5) . .
C33A B1 C45 C50 -122.4(5) . .
C27B B1 C45 C50 8.1(6) . .
C50 C45 C46 C47 -0.2(6) . .
B1 C45 C46 C47 -176.4(4) . .
C45 C46 C47 C48 0.5(7) . .
C46 C47 C48 C49 -0.8(8) . .
C47 C48 C49 C50 0.9(8) . .
C48 C49 C50 C45 -0.7(8) . .
C46 C45 C50 C49 0.3(7) . .
B1 C45 C50 C49 176.3(5) . .
F1A C51A C52A F2A -5.1(9) . .
C56A C51A C52A F2A -179.4(8) . .
F1A C51A C52A C53A 174.2(10) . .
C56A C51A C52A C53A 0.0 . .
F2A C52A C53A C54A 179.3(9) . .
C51A C52A C53A C54A 0.0 . .
C52A C53A C54A C55A 0.0 . .
C53A C54A C55A C56A 0.0 . .
C54A C55A C56A C51A 0.0 . .
F1A C51A C56A C55A -171.9(15) . .
C52A C51A C56A C55A 0.0 . .
C56B C51B C52B F2B -175.5(10) . .
F1B C51B C52B F2B 10.7(13) . .
C56B C51B C52B C53B 0.0 . .
F1B C51B C52B C53B -173.8(11) . .
F2B C52B C53B C54B 175.9(10) . .
C51B C52B C53B C54B 0.0 . .
C52B C53B C54B C55B 0.0 . .
C53B C54B C55B C56B 0.0 . .
C54B C55B C56B C51B 0.0 . .
C52B C51B C56B C55B 0.0 . .
F1B C51B C56B C55B 174.9(10) . .
F3 C57 C58 F4 0.0 . .
C58B C57B C58B C57B 1.0 4 2
C59 C60 C61 C62 116.0(15) . .
C60 C61 C62 C63 -60.1(17) . .
C61 C62 C63 C64 -102.5(19) . .
C65 C66 C67 C68 -154(3) . .
C66 C67 C68 C69 -153(3) . .
C67 C68 C69 C70 -172(4) . .
